data_4303713
loop_
_publ_author_name
'Daopeng Zhang'
'Hailong Wang'
'Yuting Chen'
'Zhong-Hai Ni'
'Laijin Tian'
'Jianzhuang Jiang'

_publ_section_title
;
Hydrogen-Bond Directed Cyanide-Bridged Molecular Magnets Derived from
Polycyanidemetalates and Schiff Base Manganese(III) Compounds: Synthesis,
Structures, and Magnetic Properties
;
_journal_name_full 'Inorganic Chemistry'
_journal_page_first 11215
_journal_page_last 11225
_journal_paper_doi 10.1021/ic901530p
_journal_volume 48
_journal_year 2009
_chemical_formula_sum 'C63 H68 Cl Fe Mn3 N13 O20.5'
_chemical_formula_weight 1591.42
_chemical_name_systematic
; 
 ? 
;
_space_group_IT_number 14
_symmetry_cell_setting monoclinic
_symmetry_space_group_name_Hall '-P 2ybc'
_symmetry_space_group_name_H-M 'P 1 21/c 1'
_atom_sites_solution_hydrogens geom
_atom_sites_solution_primary direct
_atom_sites_solution_secondary difmap
_audit_creation_method SHELXL-97
_cell_angle_alpha 90.00
_cell_angle_beta 99.804(4)
_cell_angle_gamma 90.00
_cell_formula_units_Z 4
_cell_length_a 14.589(3)
_cell_length_b 12.969(3)
_cell_length_c 40.134(9)
_cell_measurement_temperature 273(2)
_cell_volume 7483(3)
_computing_cell_refinement 'Bruker SMART'
_computing_data_collection 'Bruker SMART'
_computing_data_reduction 'Bruker SAINT'
_computing_molecular_graphics 'Bruker SHELXTL'
_computing_publication_material 'Bruker SHELXTL'
_computing_structure_refinement 'SHELXL-97 (Sheldrick, 1997)'
_computing_structure_solution 'SHELXS-97 (Sheldrick, 1990)'
_diffrn_ambient_temperature 273(2)
_diffrn_measured_fraction_theta_full 0.988
_diffrn_measured_fraction_theta_max 0.988
_diffrn_measurement_device_type 'CCD area detector'
_diffrn_measurement_method 'phi and omega scans'
_diffrn_radiation_monochromator graphite
_diffrn_radiation_source 'fine-focus sealed tube'
_diffrn_radiation_type MoK\a
_diffrn_radiation_wavelength 0.71073
_diffrn_reflns_av_R_equivalents 0.0958
_diffrn_reflns_av_sigmaI/netI 0.1074
_diffrn_reflns_limit_h_max 17
_diffrn_reflns_limit_h_min -17
_diffrn_reflns_limit_k_max 13
_diffrn_reflns_limit_k_min -15
_diffrn_reflns_limit_l_max 47
_diffrn_reflns_limit_l_min -39
_diffrn_reflns_number 35926
_diffrn_reflns_theta_full 25.01
_diffrn_reflns_theta_max 25.01
_diffrn_reflns_theta_min 1.65
_exptl_absorpt_coefficient_mu 0.797
_exptl_absorpt_correction_T_max 0.9317
_exptl_absorpt_correction_T_min 0.9034
_exptl_absorpt_correction_type multi-scan
_exptl_absorpt_process_details sadabs
_exptl_crystal_colour red-brown
_exptl_crystal_density_diffrn 1.413
_exptl_crystal_density_method 'not measured'
_exptl_crystal_description block
_exptl_crystal_F_000 3276
_exptl_crystal_size_max 0.13
_exptl_crystal_size_mid 0.12
_exptl_crystal_size_min 0.09
_refine_diff_density_max 0.879
_refine_diff_density_min -0.612
_refine_diff_density_rms 0.110
_refine_ls_extinction_method none
_refine_ls_goodness_of_fit_ref 1.003
_refine_ls_hydrogen_treatment none
_refine_ls_matrix_type full
_refine_ls_number_parameters 948
_refine_ls_number_reflns 13055
_refine_ls_number_restraints 0
_refine_ls_restrained_S_all 1.003
_refine_ls_R_factor_all 0.1461
_refine_ls_R_factor_gt 0.0798
_refine_ls_shift/su_max 0.001
_refine_ls_shift/su_mean 0.000
_refine_ls_structure_factor_coef Fsqd
_refine_ls_weighting_details 'calc w=1/[\s^2^(Fo^2^)+(0.1255P)^2^+0.0000P] where P=(Fo^2^+2Fc^2^)/3'
_refine_ls_weighting_scheme calc
_refine_ls_wR_factor_gt 0.1927
_refine_ls_wR_factor_ref 0.2365
_reflns_number_gt 7069
_reflns_number_total 13055
_reflns_threshold_expression >2sigma(I)
_cod_data_source_file ic901530p_si_001.cif
_cod_data_source_block dp
_cod_original_formula_sum 'C63 H68 Cl Fe Mn3 N13 O20.50'
_cod_database_code 4303713

loop_
_symmetry_equiv_pos_as_xyz
'x, y, z'
'-x, y+1/2, -z+1/2'
'-x, -y, -z'
'x, -y-1/2, z-1/2'

loop_
_atom_site_label
_atom_site_type_symbol
_atom_site_fract_x
_atom_site_fract_y
_atom_site_fract_z
_atom_site_U_iso_or_equiv
_atom_site_adp_type
_atom_site_occupancy
_atom_site_symmetry_multiplicity
_atom_site_calc_flag
_atom_site_refinement_flags
_atom_site_disorder_assembly
_atom_site_disorder_group
Fe1 Fe 0.10425(6) 0.52932(7) 0.17888(2) 0.0398(3) Uani 1 1 d . . .
Mn1 Mn 0.43884(6) 0.53351(7) 0.16100(2) 0.0419(3) Uani 1 1 d . . .
Mn2 Mn 0.01846(7) 0.43188(9) 0.05470(2) 0.0561(3) Uani 1 1 d . . .
Mn3 Mn -0.23409(6) 0.49151(7) 0.18786(2) 0.0389(3) Uani 1 1 d . . .
Cl1 Cl 0.2154(5) 0.9403(4) 0.08332(14) 0.191(2) Uani 1 1 d . . .
O1 O 0.5112(3) 0.6077(3) 0.19583(11) 0.0505(11) Uani 1 1 d . . .
O2 O 0.4940(3) 0.4076(3) 0.17551(10) 0.0453(10) Uani 1 1 d . . .
O3 O 0.6189(3) 0.6654(4) 0.25017(12) 0.0679(14) Uani 1 1 d . . .
O4 O 0.5935(3) 0.2599(3) 0.20623(12) 0.0550(12) Uani 1 1 d . . .
O5 O 0.1193(3) 0.4442(4) 0.03166(11) 0.0612(13) Uani 1 1 d . . .
O6 O -0.0181(3) 0.5683(4) 0.04570(11) 0.0616(13) Uani 1 1 d . . .
O7 O 0.2489(4) 0.5089(6) 0.00070(14) 0.0824(17) Uani 1 1 d . . .
O8 O -0.0286(4) 0.7602(5) 0.03023(14) 0.0817(16) Uani 1 1 d . . .
O9 O -0.2988(3) 0.4152(3) 0.15130(10) 0.0448(10) Uani 1 1 d . . .
O10 O -0.2881(3) 0.6166(3) 0.17185(10) 0.0405(10) Uani 1 1 d . . .
O11 O -0.3972(4) 0.3552(4) 0.09563(12) 0.0665(14) Uani 1 1 d . . .
O12 O -0.3755(3) 0.7636(3) 0.13662(11) 0.0542(12) Uani 1 1 d . . .
O13 O 0.5509(3) 0.5558(4) 0.12569(11) 0.0538(12) Uani 1 1 d . . .
H13A H 0.5831 0.6077 0.1313 0.065 Uiso 1 1 d R . .
H13B H 0.5812 0.5025 0.1259 0.065 Uiso 1 1 d R . .
O14 O -0.0776(3) 0.3730(4) 0.00704(11) 0.0700(14) Uani 1 1 d . . .
H14A H -0.0555 0.3496 -0.0094 0.084 Uiso 1 1 d R . .
H14B H -0.1209 0.4212 0.0002 0.084 Uiso 1 1 d R . .
O15 O -0.3399(3) 0.4640(3) 0.22099(11) 0.0521(11) Uani 1 1 d . . .
H15A H -0.3586 0.5195 0.2270 0.063 Uiso 1 1 d R . .
H15B H -0.3796 0.4196 0.2159 0.063 Uiso 1 1 d R . .
O16 O 0.203(11) 1.033(9) 0.109(3) 0.32(3) Uani 0.33(2) 1 d P A 1
O17 O 0.172(8) 1.013(8) 0.063(2) 0.279(18) Uani 0.33(2) 1 d P A 1
O18 O 0.263(3) 0.952(4) 0.119(2) 0.260(15) Uani 0.33(2) 1 d P A 1
O16' O 0.148(5) 1.022(4) 0.0903(12) 0.32(3) Uani 0.67(2) 1 d P A 2
O17' O 0.204(3) 0.957(3) 0.0466(8) 0.279(18) Uani 0.67(2) 1 d P A 2
O18' O 0.3167(18) 0.9161(19) 0.0895(9) 0.260(15) Uani 0.67(2) 1 d P A 2
O19 O 0.139(5) 0.867(4) 0.088(2) 0.270(15) Uani 0.33(2) 1 d P A 1
O19' O 0.189(2) 0.8257(19) 0.0831(10) 0.270(15) Uani 0.67(2) 1 d P A 2
O20 O 0.5185(9) 0.6036(12) 0.0523(3) 0.104(4) Uani 0.50 1 d P . .
H20A H 0.4993 0.6615 0.0468 0.125 Uiso 0.50 1 d PR . .
H20B H 0.5485 0.5977 0.0714 0.125 Uiso 0.50 1 d PR . .
O21 O 0.1272(12) 0.1024(9) 0.1612(4) 0.129(6) Uani 0.50 1 d P . .
H21A H 0.0720 0.1105 0.1610 0.155 Uiso 0.50 1 d PR . .
H21B H 0.1489 0.1286 0.1455 0.155 Uiso 0.50 1 d PR . .
O22 O 0.426(2) 0.845(4) 0.0291(7) 0.40(3) Uani 0.50 1 d P . .
H22A H 0.3997 0.8876 0.0159 0.475 Uiso 0.50 1 d PR . .
H22B H 0.4474 0.7957 0.0201 0.475 Uiso 0.50 1 d PR . .
N1 N 0.3179(4) 0.5178(5) 0.18941(14) 0.0573(15) Uani 1 1 d . . .
N2 N 0.1046(4) 0.4711(6) 0.10489(16) 0.0724(19) Uani 1 1 d . . .
N3 N -0.1081(4) 0.5192(4) 0.16304(12) 0.0487(14) Uani 1 1 d . . .
N4 N 0.0929(5) 0.2983(6) 0.19192(17) 0.0722(18) Uani 1 1 d . . .
N5 N 0.0908(4) 0.5894(5) 0.25239(15) 0.0608(16) Uani 1 1 d . . .
N6 N 0.1014(4) 0.6786(4) 0.16843(13) 0.0496(14) Uani 1 1 d . . .
N7 N 0.0492(5) 0.8304(5) 0.15168(18) 0.081(2) Uani 1 1 d . . .
N8 N 0.3765(4) 0.6592(5) 0.14135(15) 0.0561(15) Uani 1 1 d . . .
N9 N 0.3659(3) 0.4689(5) 0.12040(13) 0.0477(13) Uani 1 1 d . . .
N10 N 0.0447(5) 0.2856(6) 0.06457(16) 0.077(2) Uani 1 1 d . . .
N11 N -0.0874(5) 0.4059(6) 0.07860(14) 0.0643(17) Uani 1 1 d . . .
N12 N -0.1661(4) 0.3674(4) 0.20736(13) 0.0470(13) Uani 1 1 d . . .
N13 N -0.1643(3) 0.5581(4) 0.22810(12) 0.0420(12) Uani 1 1 d . . .
C1 C 0.2381(5) 0.5246(5) 0.18729(15) 0.0461(16) Uani 1 1 d . . .
C2 C 0.1060(4) 0.4930(6) 0.13259(17) 0.0494(17) Uani 1 1 d . . .
C3 C -0.0290(4) 0.5244(5) 0.16865(14) 0.0436(15) Uani 1 1 d . . .
C4 C 0.0996(4) 0.3840(6) 0.18784(16) 0.0480(16) Uani 1 1 d . . .
C5 C 0.0986(4) 0.5624(5) 0.22550(17) 0.0436(15) Uani 1 1 d . . .
C6 C 0.1685(5) 0.7508(6) 0.17878(19) 0.0614(19) Uani 1 1 d . . .
H6 H 0.2276 0.7373 0.1908 0.074 Uiso 1 1 calc R . .
C7 C 0.1354(6) 0.8441(7) 0.1688(2) 0.071(2) Uani 1 1 d . . .
H7 H 0.1664 0.9066 0.1729 0.086 Uiso 1 1 calc R . .
C8 C 0.0307(6) 0.7308(7) 0.1518(2) 0.086(3) Uani 1 1 d . . .
H8 H -0.0251 0.7013 0.1415 0.103 Uiso 1 1 calc R . .
C9 C -0.0175(9) 0.9117(8) 0.1369(4) 0.149(6) Uani 1 1 d . . .
H9A H -0.0012 0.9354 0.1160 0.223 Uiso 1 1 calc R . .
H9B H -0.0150 0.9684 0.1524 0.223 Uiso 1 1 calc R . .
H9C H -0.0793 0.8838 0.1327 0.223 Uiso 1 1 calc R . .
C10 C 0.4443(5) 0.7760(5) 0.1854(2) 0.0568(19) Uani 1 1 d . . .
C11 C 0.5048(5) 0.7068(5) 0.20411(17) 0.0488(17) Uani 1 1 d . . .
C12 C 0.5631(5) 0.7406(6) 0.23369(18) 0.0568(19) Uani 1 1 d . . .
C13 C 0.5592(7) 0.8393(8) 0.2443(2) 0.082(3) Uani 1 1 d . . .
H60 H 0.5980 0.8609 0.2638 0.098 Uiso 1 1 calc R . .
C14 C 0.4982(8) 0.9080(7) 0.2262(3) 0.085(3) Uani 1 1 d . . .
H59 H 0.4955 0.9752 0.2340 0.102 Uiso 1 1 calc R . .
C15 C 0.4418(7) 0.8797(6) 0.1970(3) 0.080(3) Uani 1 1 d . . .
H58 H 0.4020 0.9276 0.1848 0.095 Uiso 1 1 calc R . .
C16 C 0.3845(5) 0.7502(6) 0.1548(2) 0.063(2) Uani 1 1 d . . .
H16 H 0.3484 0.8027 0.1435 0.075 Uiso 1 1 calc R . .
C18 C 0.3017(6) 0.6378(7) 0.1124(2) 0.082(3) Uani 1 1 d . . .
H55A H 0.2430 0.6296 0.1203 0.098 Uiso 1 1 calc R . .
H55B H 0.2958 0.6955 0.0968 0.098 Uiso 1 1 calc R . .
C19 C 0.3225(5) 0.5451(6) 0.09512(18) 0.062(2) Uani 1 1 d . . .
H54A H 0.3646 0.5609 0.0795 0.074 Uiso 1 1 calc R . .
H54B H 0.2657 0.5168 0.0823 0.074 Uiso 1 1 calc R . .
C20 C 0.3593(5) 0.3719(6) 0.11444(17) 0.0559(18) Uani 1 1 d . . .
H20 H 0.3186 0.3514 0.0952 0.067 Uiso 1 1 calc R . .
C21 C 0.4082(5) 0.2929(5) 0.13441(17) 0.0526(17) Uani 1 1 d . . .
C22 C 0.3947(7) 0.1915(7) 0.1238(2) 0.087(3) Uani 1 1 d . . .
H51 H 0.3504 0.1771 0.1048 0.104 Uiso 1 1 calc R . .
C23 C 0.4445(7) 0.1116(6) 0.1404(2) 0.088(3) Uani 1 1 d . . .
H50 H 0.4333 0.0441 0.1329 0.105 Uiso 1 1 calc R . .
C24 C 0.5112(6) 0.1321(6) 0.1682(2) 0.072(2) Uani 1 1 d . . .
H49 H 0.5453 0.0782 0.1795 0.086 Uiso 1 1 calc R . .
C25 C 0.5277(5) 0.2310(5) 0.17929(18) 0.0512(17) Uani 1 1 d . . .
C26 C 0.4757(4) 0.3145(5) 0.16284(16) 0.0425(15) Uani 1 1 d . . .
C27 C 0.6409(6) 0.1823(6) 0.2274(2) 0.074(2) Uani 1 1 d . . .
H48A H 0.5964 0.1394 0.2359 0.111 Uiso 1 1 calc R . .
H48B H 0.6812 0.2140 0.2460 0.111 Uiso 1 1 calc R . .
H48C H 0.6772 0.1410 0.2147 0.111 Uiso 1 1 calc R . .
C28 C 0.1838(6) 0.2723(8) 0.03937(18) 0.069(2) Uani 1 1 d . . .
C29 C 0.1827(5) 0.3757(7) 0.02766(16) 0.063(2) Uani 1 1 d . . .
C30 C 0.2561(5) 0.4107(9) 0.01027(19) 0.073(3) Uani 1 1 d . . .
C31 C 0.3238(6) 0.3391(11) 0.0058(2) 0.095(3) Uani 1 1 d . . .
H12 H 0.3723 0.3601 -0.0050 0.114 Uiso 1 1 calc R . .
C32 C 0.3225(7) 0.2401(11) 0.0165(3) 0.097(3) Uani 1 1 d . . .
H13 H 0.3687 0.1952 0.0121 0.116 Uiso 1 1 calc R . .
C33 C 0.2553(7) 0.2039(9) 0.0336(2) 0.096(3) Uani 1 1 d . . .
H14 H 0.2566 0.1360 0.0412 0.115 Uiso 1 1 calc R . .
C34 C 0.1148(6) 0.2337(7) 0.0573(2) 0.074(2) Uani 1 1 d . . .
H34 H 0.1205 0.1654 0.0645 0.089 Uiso 1 1 calc R . .
C35 C 0.3226(6) 0.5487(10) -0.0143(2) 0.112(4) Uani 1 1 d . . .
H17A H 0.3799 0.5430 0.0014 0.167 Uiso 1 1 calc R . .
H17B H 0.3107 0.6198 -0.0201 0.167 Uiso 1 1 calc R . .
H17C H 0.3272 0.5102 -0.0344 0.167 Uiso 1 1 calc R . .
C36 C -0.0205(11) 0.2403(10) 0.0852(4) 0.167(7) Uani 1 1 d . . .
H18A H -0.0463 0.1777 0.0741 0.201 Uiso 1 1 calc R . .
H18B H 0.0149 0.2206 0.1069 0.201 Uiso 1 1 calc R . .
C37 C -0.0900(9) 0.2989(8) 0.0906(3) 0.122(4) Uani 1 1 d . . .
H19A H -0.0908 0.3001 0.1147 0.147 Uiso 1 1 calc R . .
H19B H -0.1477 0.2675 0.0797 0.147 Uiso 1 1 calc R . .
C38 C -0.1425(5) 0.4746(8) 0.08650(17) 0.067(2) Uani 1 1 d . . .
H38 H -0.1862 0.4529 0.0994 0.081 Uiso 1 1 calc R . .
C39 C -0.1442(5) 0.5803(7) 0.07773(17) 0.061(2) Uani 1 1 d . . .
C40 C -0.2073(6) 0.6433(9) 0.0899(2) 0.085(3) Uani 1 1 d . . .
H22 H -0.2450 0.6161 0.1042 0.102 Uiso 1 1 calc R . .
C41 C -0.2149(7) 0.7410(11) 0.0815(3) 0.105(4) Uani 1 1 d . . .
H23 H -0.2604 0.7810 0.0889 0.127 Uiso 1 1 calc R . .
C42 C -0.1558(7) 0.7861(9) 0.0617(2) 0.095(3) Uani 1 1 d . . .
H24 H -0.1612 0.8558 0.0562 0.114 Uiso 1 1 calc R . .
C43 C -0.0899(5) 0.7263(8) 0.05041(19) 0.069(2) Uani 1 1 d . . .
C44 C -0.0827(5) 0.6213(6) 0.05800(16) 0.0561(18) Uani 1 1 d . . .
C45 C -0.0275(8) 0.8674(9) 0.0230(3) 0.107(3) Uani 1 1 d . . .
H27A H -0.0880 0.8885 0.0118 0.161 Uiso 1 1 calc R . .
H27B H 0.0174 0.8809 0.0086 0.161 Uiso 1 1 calc R . .
H27C H -0.0112 0.9053 0.0437 0.161 Uiso 1 1 calc R . .
C46 C -0.2223(5) 0.2512(5) 0.16151(17) 0.0524(17) Uani 1 1 d . . .
C47 C -0.2853(5) 0.3206(5) 0.14254(17) 0.0506(17) Uani 1 1 d . . .
C48 C -0.3365(5) 0.2838(6) 0.11206(19) 0.0604(19) Uani 1 1 d . . .
C49 C -0.3246(7) 0.1847(7) 0.1010(2) 0.080(3) Uani 1 1 d . . .
H42 H -0.3593 0.1619 0.0807 0.096 Uiso 1 1 calc R . .
C50 C -0.2630(8) 0.1208(7) 0.1194(3) 0.097(3) Uani 1 1 d . . .
H41 H -0.2563 0.0541 0.1117 0.116 Uiso 1 1 calc R . .
C51 C -0.2097(7) 0.1521(7) 0.1494(2) 0.083(3) Uani 1 1 d . . .
H40 H -0.1660 0.1078 0.1615 0.100 Uiso 1 1 calc R . .
C52 C -0.1664(5) 0.2804(6) 0.19298(19) 0.0581(19) Uani 1 1 d . . .
H52 H -0.1264 0.2306 0.2039 0.070 Uiso 1 1 calc R . .
C53 C -0.4613(6) 0.3247(8) 0.0659(2) 0.093(3) Uani 1 1 d . . .
H45A H -0.4273 0.2983 0.0493 0.139 Uiso 1 1 calc R . .
H45B H -0.4973 0.3834 0.0569 0.139 Uiso 1 1 calc R . .
H45C H -0.5021 0.2723 0.0719 0.139 Uiso 1 1 calc R . .
C54 C -0.0967(5) 0.3895(6) 0.23830(18) 0.066(2) Uani 1 1 d . . .
H37A H -0.0358 0.4000 0.2323 0.080 Uiso 1 1 calc R . .
H37B H -0.0930 0.3316 0.2538 0.080 Uiso 1 1 calc R . .
C55 C -0.1266(5) 0.4850(5) 0.25492(16) 0.0549(18) Uani 1 1 d . . .
H36A H -0.1737 0.4678 0.2684 0.066 Uiso 1 1 calc R . .
H36B H -0.0738 0.5153 0.2696 0.066 Uiso 1 1 calc R . .
C56 C -0.1519(4) 0.6544(6) 0.23240(17) 0.0524(17) Uani 1 1 d . . .
H56 H -0.1116 0.6753 0.2517 0.063 Uiso 1 1 calc R . .
C57 C -0.1949(5) 0.7341(5) 0.21004(16) 0.0476(16) Uani 1 1 d . . .
C58 C -0.1752(6) 0.8366(6) 0.21819(19) 0.067(2) Uani 1 1 d . . .
H32 H -0.1301 0.8522 0.2368 0.080 Uiso 1 1 calc R . .
C59 C -0.2200(7) 0.9148(6) 0.1996(2) 0.079(3) Uani 1 1 d . . .
H31 H -0.2050 0.9828 0.2055 0.095 Uiso 1 1 calc R . .
C60 C -0.2881(6) 0.8937(6) 0.1718(2) 0.067(2) Uani 1 1 d . . .
C61 C -0.3103(5) 0.7938(5) 0.16294(16) 0.0498(17) Uani 1 1 d . . .
C62 C -0.2633(4) 0.7096(5) 0.18166(15) 0.0411(15) Uani 1 1 d . . .
C63 C 0.6802(6) 0.6972(8) 0.2802(2) 0.090(3) Uani 1 1 d . . .
H63A H 0.7158 0.7557 0.2752 0.135 Uiso 1 1 calc R . .
H63B H 0.7216 0.6416 0.2883 0.135 Uiso 1 1 calc R . .
H63C H 0.6443 0.7155 0.2973 0.135 Uiso 1 1 calc R . .
C64 C -0.4311(5) 0.8408(6) 0.1178(2) 0.071(2) Uani 1 1 d . . .
H34A H -0.4667 0.8762 0.1323 0.106 Uiso 1 1 calc R . .
H34B H -0.4725 0.8091 0.0995 0.106 Uiso 1 1 calc R . .
H34C H -0.3917 0.8891 0.1089 0.106 Uiso 1 1 calc R . .

loop_
_atom_site_aniso_label
_atom_site_aniso_U_11
_atom_site_aniso_U_22
_atom_site_aniso_U_33
_atom_site_aniso_U_23
_atom_site_aniso_U_13
_atom_site_aniso_U_12
Fe1 0.0263(5) 0.0552(6) 0.0372(5) 0.0021(4) 0.0040(3) 0.0007(4)
Mn1 0.0299(5) 0.0418(6) 0.0534(6) 0.0006(4) 0.0052(4) 0.0003(4)
Mn2 0.0506(7) 0.0843(8) 0.0353(5) 0.0037(5) 0.0124(4) -0.0082(6)
Mn3 0.0302(5) 0.0412(6) 0.0454(5) 0.0037(4) 0.0067(4) 0.0011(4)
Cl1 0.229(6) 0.127(4) 0.191(5) 0.041(3) -0.032(4) -0.003(4)
O1 0.036(2) 0.042(3) 0.072(3) -0.013(2) 0.007(2) 0.004(2)
O2 0.035(2) 0.046(3) 0.052(3) 0.002(2) 0.0003(19) -0.002(2)
O3 0.055(3) 0.082(4) 0.065(3) -0.024(3) 0.006(3) -0.006(3)
O4 0.053(3) 0.046(3) 0.065(3) 0.006(2) 0.007(2) 0.001(2)
O5 0.050(3) 0.091(4) 0.045(3) 0.004(2) 0.014(2) -0.002(3)
O6 0.059(3) 0.083(4) 0.046(3) 0.002(2) 0.021(2) -0.002(3)
O7 0.063(4) 0.122(6) 0.067(4) 0.010(4) 0.023(3) -0.011(4)
O8 0.083(4) 0.083(4) 0.081(4) 0.011(3) 0.019(3) -0.016(3)
O9 0.040(2) 0.043(3) 0.052(3) -0.005(2) 0.0068(19) -0.004(2)
O10 0.031(2) 0.036(2) 0.052(3) 0.0024(19) 0.0014(18) -0.0016(18)
O11 0.064(3) 0.073(4) 0.060(3) -0.016(3) 0.002(3) -0.015(3)
O12 0.049(3) 0.047(3) 0.062(3) 0.005(2) -0.005(2) 0.009(2)
O13 0.037(3) 0.057(3) 0.069(3) -0.001(2) 0.011(2) -0.004(2)
O14 0.066(3) 0.098(4) 0.049(3) -0.001(3) 0.016(2) -0.010(3)
O15 0.038(2) 0.056(3) 0.065(3) -0.001(2) 0.015(2) -0.005(2)
O16 0.54(10) 0.163(18) 0.27(6) 0.08(3) 0.08(5) 0.18(4)
O17 0.34(4) 0.33(5) 0.16(3) 0.14(3) 0.02(2) 0.04(3)
O18 0.14(2) 0.21(2) 0.39(4) 0.08(2) -0.063(19) -0.019(16)
O16' 0.54(10) 0.163(18) 0.27(6) 0.08(3) 0.08(5) 0.18(4)
O17' 0.34(4) 0.33(5) 0.16(3) 0.14(3) 0.02(2) 0.04(3)
O18' 0.14(2) 0.21(2) 0.39(4) 0.08(2) -0.063(19) -0.019(16)
O19 0.23(3) 0.108(19) 0.44(3) 0.08(2) -0.04(3) 0.017(14)
O19' 0.23(3) 0.108(19) 0.44(3) 0.08(2) -0.04(3) 0.017(14)
O20 0.089(9) 0.156(13) 0.076(8) 0.022(8) 0.037(7) 0.019(9)
O21 0.173(15) 0.063(8) 0.137(12) -0.044(8) -0.012(10) -0.004(9)
O22 0.23(3) 0.73(8) 0.17(2) 0.11(4) -0.12(2) -0.07(4)
N1 0.033(3) 0.072(4) 0.067(4) 0.004(3) 0.008(3) -0.001(3)
N2 0.051(4) 0.118(6) 0.048(4) 0.004(4) 0.009(3) -0.017(4)
N3 0.033(3) 0.072(4) 0.043(3) 0.012(3) 0.011(2) 0.004(3)
N4 0.073(5) 0.065(5) 0.075(5) 0.003(4) 0.001(3) 0.005(4)
N5 0.071(4) 0.066(4) 0.043(3) -0.003(3) 0.004(3) 0.009(3)
N6 0.040(3) 0.064(4) 0.046(3) 0.003(3) 0.008(2) 0.001(3)
N7 0.087(5) 0.062(5) 0.084(5) 0.018(4) -0.012(4) 0.004(4)
N8 0.046(3) 0.051(4) 0.069(4) 0.007(3) 0.002(3) 0.006(3)
N9 0.032(3) 0.061(4) 0.048(3) 0.009(3) 0.003(2) -0.009(3)
N10 0.075(5) 0.092(5) 0.071(4) 0.019(4) 0.028(4) -0.002(4)
N11 0.065(4) 0.088(5) 0.042(3) 0.003(3) 0.015(3) -0.017(4)
N12 0.052(3) 0.040(3) 0.053(3) 0.008(3) 0.018(3) 0.008(3)
N13 0.032(3) 0.049(3) 0.047(3) 0.007(3) 0.011(2) 0.002(2)
C1 0.035(4) 0.062(4) 0.041(3) -0.003(3) 0.003(3) -0.003(3)
C2 0.027(3) 0.079(5) 0.041(4) 0.008(3) 0.002(3) -0.011(3)
C3 0.034(4) 0.064(4) 0.033(3) 0.011(3) 0.007(3) 0.004(3)
C4 0.039(4) 0.062(5) 0.043(4) 0.004(3) 0.007(3) 0.003(3)
C5 0.028(3) 0.051(4) 0.050(4) 0.002(3) 0.001(3) -0.004(3)
C6 0.052(5) 0.058(5) 0.071(5) -0.001(4) 0.002(4) 0.008(4)
C7 0.077(6) 0.066(6) 0.069(5) -0.014(4) 0.006(4) -0.008(5)
C8 0.060(6) 0.070(6) 0.118(8) 0.027(5) -0.017(5) -0.010(5)
C9 0.152(11) 0.070(7) 0.192(13) 0.019(7) -0.065(10) 0.015(7)
C10 0.053(5) 0.041(4) 0.082(5) -0.003(4) 0.027(4) 0.000(3)
C11 0.043(4) 0.045(4) 0.066(5) -0.008(3) 0.031(3) -0.004(3)
C12 0.057(5) 0.061(5) 0.058(4) -0.019(4) 0.026(4) -0.021(4)
C13 0.103(7) 0.073(6) 0.081(6) -0.024(5) 0.047(5) -0.033(6)
C14 0.122(9) 0.048(5) 0.099(7) -0.018(5) 0.061(7) -0.018(6)
C15 0.102(7) 0.043(5) 0.107(7) -0.002(5) 0.056(6) 0.001(5)
C16 0.059(5) 0.038(4) 0.096(6) 0.014(4) 0.027(4) 0.011(4)
C18 0.069(6) 0.074(6) 0.094(6) 0.018(5) -0.009(5) 0.007(5)
C19 0.058(5) 0.070(5) 0.053(4) 0.009(4) -0.003(3) 0.005(4)
C20 0.052(4) 0.058(5) 0.052(4) -0.004(4) -0.006(3) -0.017(4)
C21 0.053(4) 0.047(4) 0.057(4) 0.002(3) 0.005(3) -0.010(3)
C22 0.107(7) 0.065(6) 0.078(6) -0.005(5) -0.012(5) -0.021(5)
C23 0.133(9) 0.044(5) 0.080(6) -0.009(4) 0.000(6) -0.008(5)
C24 0.087(6) 0.040(5) 0.088(6) 0.007(4) 0.016(5) 0.003(4)
C25 0.052(4) 0.042(4) 0.062(5) 0.004(3) 0.018(4) 0.003(3)
C26 0.031(3) 0.042(4) 0.055(4) 0.002(3) 0.009(3) -0.008(3)
C27 0.078(6) 0.069(5) 0.071(5) 0.028(4) 0.001(4) 0.017(4)
C28 0.059(5) 0.102(7) 0.044(4) -0.005(4) 0.002(4) 0.005(5)
C29 0.050(5) 0.101(7) 0.035(4) -0.003(4) 0.000(3) -0.005(5)
C30 0.047(5) 0.130(9) 0.043(4) -0.008(5) 0.008(3) -0.008(5)
C31 0.056(6) 0.161(11) 0.070(6) -0.020(7) 0.015(4) 0.015(7)
C32 0.066(7) 0.121(10) 0.102(8) -0.024(7) 0.011(6) 0.015(7)
C33 0.083(7) 0.133(9) 0.066(6) -0.004(6) -0.003(5) 0.033(7)
C34 0.081(6) 0.078(6) 0.061(5) 0.010(4) 0.004(4) 0.005(5)
C35 0.065(6) 0.179(12) 0.100(7) 0.020(7) 0.040(5) -0.030(7)
C36 0.185(15) 0.095(9) 0.258(18) 0.071(10) 0.141(14) 0.015(10)
C37 0.138(10) 0.081(8) 0.175(11) 0.016(7) 0.104(9) 0.001(7)
C38 0.044(4) 0.119(8) 0.041(4) -0.001(5) 0.014(3) -0.020(5)
C39 0.048(4) 0.095(6) 0.042(4) 0.013(4) 0.011(3) -0.007(4)
C40 0.068(6) 0.122(9) 0.070(6) 0.014(6) 0.027(4) 0.021(6)
C41 0.087(7) 0.156(12) 0.083(7) 0.002(7) 0.042(6) 0.024(8)
C42 0.099(8) 0.104(8) 0.080(6) -0.001(5) 0.008(6) 0.022(6)
C43 0.052(5) 0.103(7) 0.050(4) -0.006(4) 0.008(4) -0.004(5)
C44 0.055(5) 0.074(5) 0.036(4) 0.004(4) -0.001(3) 0.000(4)
C45 0.111(8) 0.110(9) 0.102(8) 0.008(6) 0.023(6) -0.029(7)
C46 0.067(5) 0.042(4) 0.051(4) 0.016(3) 0.019(4) 0.000(3)
C47 0.052(4) 0.045(4) 0.060(4) 0.000(3) 0.027(3) -0.014(3)
C48 0.062(5) 0.057(5) 0.063(5) -0.003(4) 0.014(4) -0.021(4)
C49 0.107(8) 0.060(6) 0.075(6) -0.008(5) 0.026(5) -0.021(5)
C50 0.143(10) 0.053(6) 0.102(8) -0.014(6) 0.043(7) -0.015(6)
C51 0.116(8) 0.051(5) 0.090(7) 0.013(5) 0.041(6) 0.013(5)
C52 0.061(5) 0.055(5) 0.064(5) 0.026(4) 0.026(4) 0.017(4)
C53 0.085(6) 0.114(8) 0.075(6) -0.020(5) 0.000(5) -0.035(6)
C54 0.058(5) 0.082(6) 0.057(5) 0.018(4) 0.004(4) 0.019(4)
C55 0.053(4) 0.063(5) 0.045(4) 0.012(3) -0.001(3) 0.002(4)
C56 0.036(4) 0.071(5) 0.051(4) -0.004(4) 0.009(3) -0.006(4)
C57 0.046(4) 0.046(4) 0.051(4) -0.002(3) 0.009(3) -0.009(3)
C58 0.079(6) 0.059(5) 0.059(5) -0.007(4) -0.001(4) -0.011(4)
C59 0.117(8) 0.043(5) 0.072(6) -0.006(4) 0.001(5) -0.014(5)
C60 0.090(6) 0.045(4) 0.067(5) 0.000(4) 0.009(4) -0.003(4)
C61 0.051(4) 0.050(4) 0.049(4) 0.008(3) 0.011(3) -0.001(3)
C62 0.035(3) 0.044(4) 0.046(4) -0.004(3) 0.014(3) -0.005(3)
C63 0.058(5) 0.139(9) 0.072(6) -0.047(6) 0.010(4) -0.017(5)
C64 0.065(5) 0.054(5) 0.090(6) 0.020(4) 0.002(4) 0.018(4)

loop_
_atom_type_symbol
_atom_type_description
_atom_type_scat_dispersion_real
_atom_type_scat_dispersion_imag
_atom_type_scat_source
C C 0.0033 0.0016 'International Tables Vol C Tables 4.2.6.8 and 6.1.1.4'
H H 0.0000 0.0000 'International Tables Vol C Tables 4.2.6.8 and 6.1.1.4'
N N 0.0061 0.0033 'International Tables Vol C Tables 4.2.6.8 and 6.1.1.4'
O O 0.0106 0.0060 'International Tables Vol C Tables 4.2.6.8 and 6.1.1.4'
Mn Mn 0.3368 0.7283 'International Tables Vol C Tables 4.2.6.8 and 6.1.1.4'
Fe Fe 0.3463 0.8444 'International Tables Vol C Tables 4.2.6.8 and 6.1.1.4'
Cl Cl 0.1484 0.1585 'International Tables Vol C Tables 4.2.6.8 and 6.1.1.4'

loop_
_geom_angle_atom_site_label_1
_geom_angle_atom_site_label_2
_geom_angle_atom_site_label_3
_geom_angle
_geom_angle_site_symmetry_1
_geom_angle_site_symmetry_3
_geom_angle_publ_flag
C3 Fe1 C2 88.0(2) . . ?
C3 Fe1 C4 86.6(3) . . ?
C2 Fe1 C4 87.0(3) . . ?
C3 Fe1 C1 175.7(3) . . ?
C2 Fe1 C1 88.9(3) . . ?
C4 Fe1 C1 90.2(3) . . ?
C3 Fe1 C5 90.3(2) . . ?
C2 Fe1 C5 177.9(3) . . ?
C4 Fe1 C5 91.6(3) . . ?
C1 Fe1 C5 92.7(3) . . ?
C3 Fe1 N6 90.2(3) . . ?
C2 Fe1 N6 92.2(3) . . ?
C4 Fe1 N6 176.7(3) . . ?
C1 Fe1 N6 93.0(3) . . ?
C5 Fe1 N6 89.1(2) . . ?
O1 Mn1 O2 93.35(18) . . ?
O1 Mn1 N8 92.1(2) . . ?
O2 Mn1 N8 174.2(2) . . ?
O1 Mn1 N9 172.9(2) . . ?
O2 Mn1 N9 91.6(2) . . ?
N8 Mn1 N9 82.7(2) . . ?
O1 Mn1 N1 93.4(2) . . ?
O2 Mn1 N1 95.5(2) . . ?
N8 Mn1 N1 86.0(2) . . ?
N9 Mn1 N1 91.2(2) . . ?
O1 Mn1 O13 91.46(18) . . ?
O2 Mn1 O13 89.35(17) . . ?
N8 Mn1 O13 88.8(2) . . ?
N9 Mn1 O13 83.54(19) . . ?
N1 Mn1 O13 172.96(18) . . ?
O6 Mn2 O5 92.7(2) . . ?
O6 Mn2 N10 174.6(3) . . ?
O5 Mn2 N10 92.2(3) . . ?
O6 Mn2 N11 92.0(3) . . ?
O5 Mn2 N11 175.1(3) . . ?
N10 Mn2 N11 83.1(3) . . ?
O6 Mn2 N2 93.2(2) . . ?
O5 Mn2 N2 93.3(2) . . ?
N10 Mn2 N2 88.7(3) . . ?
N11 Mn2 N2 88.1(2) . . ?
O6 Mn2 O14 92.3(2) . . ?
O5 Mn2 O14 92.08(19) . . ?
N10 Mn2 O14 85.3(3) . . ?
N11 Mn2 O14 86.1(2) . . ?
N2 Mn2 O14 172.1(2) . . ?
O10 Mn3 O9 93.58(18) . . ?
O10 Mn3 N13 91.7(2) . . ?
O9 Mn3 N13 174.5(2) . . ?
O10 Mn3 N12 174.1(2) . . ?
O9 Mn3 N12 91.8(2) . . ?
N13 Mn3 N12 83.0(2) . . ?
O10 Mn3 O15 92.86(17) . . ?
O9 Mn3 O15 94.25(17) . . ?
N13 Mn3 O15 83.93(18) . . ?
N12 Mn3 O15 89.17(19) . . ?
O10 Mn3 N3 92.12(19) . . ?
O9 Mn3 N3 94.45(19) . . ?
N13 Mn3 N3 86.9(2) . . ?
N12 Mn3 N3 85.0(2) . . ?
O15 Mn3 N3 169.68(17) . . ?
O17 Cl1 O17' 47(4) . . ?
O17 Cl1 O18 128(5) . . ?
O17' Cl1 O18 155(3) . . ?
O17 Cl1 O18' 127(5) . . ?
O17' Cl1 O18' 98(2) . . ?
O18 Cl1 O18' 65(2) . . ?
O17 Cl1 O19 104(5) . . ?
O17' Cl1 O19 105(4) . . ?
O18 Cl1 O19 100(4) . . ?
O18' Cl1 O19 126(2) . . ?
O17 Cl1 O16' 51(5) . . ?
O17' Cl1 O16' 97(2) . . ?
O18 Cl1 O16' 88(3) . . ?
O18' Cl1 O16' 141(3) . . ?
O19 Cl1 O16' 85(4) . . ?
O17 Cl1 O19' 126(5) . . ?
O17' Cl1 O19' 99(2) . . ?
O18 Cl1 O19' 100(2) . . ?
O18' Cl1 O19' 92.3(16) . . ?
O19 Cl1 O19' 36(3) . . ?
O16' Cl1 O19' 121(3) . . ?
O17 Cl1 O16 77(5) . . ?
O17' Cl1 O16 121(4) . . ?
O18 Cl1 O16 53(4) . . ?
O18' Cl1 O16 106(5) . . ?
O19 Cl1 O16 103(7) . . ?
O16' Cl1 O16 37(5) . . ?
O19' Cl1 O16 132(6) . . ?
C11 O1 Mn1 128.9(4) . . ?
C26 O2 Mn1 129.1(4) . . ?
C12 O3 C63 115.9(6) . . ?
C25 O4 C27 118.8(6) . . ?
C29 O5 Mn2 129.2(5) . . ?
C44 O6 Mn2 128.1(5) . . ?
C30 O7 C35 116.4(8) . . ?
C43 O8 C45 117.6(8) . . ?
C47 O9 Mn3 128.8(4) . . ?
C62 O10 Mn3 128.5(4) . . ?
C48 O11 C53 119.2(6) . . ?
C61 O12 C64 118.2(5) . . ?
Mn1 O13 H13A 110.8 . . ?
Mn1 O13 H13B 108.6 . . ?
H13A O13 H13B 113.7 . . ?
Mn2 O14 H14A 120.9 . . ?
Mn2 O14 H14B 108.6 . . ?
H14A O14 H14B 110.9 . . ?
Mn3 O15 H15A 109.4 . . ?
Mn3 O15 H15B 119.7 . . ?
H15A O15 H15B 115.8 . . ?
H20A O20 H20B 116.3 . . ?
H21A O21 H21B 116.6 . . ?
H22A O22 H22B 114.6 . . ?
C1 N1 Mn1 144.7(5) . . ?
C2 N2 Mn2 147.5(5) . . ?
C3 N3 Mn3 142.5(5) . . ?
C8 N6 C6 105.1(7) . . ?
C8 N6 Fe1 126.6(5) . . ?
C6 N6 Fe1 128.1(5) . . ?
C8 N7 C7 107.6(7) . . ?
C8 N7 C9 125.1(8) . . ?
C7 N7 C9 127.2(8) . . ?
C16 N8 C18 120.1(6) . . ?
C16 N8 Mn1 125.9(5) . . ?
C18 N8 Mn1 112.9(5) . . ?
C20 N9 C19 121.2(6) . . ?
C20 N9 Mn1 125.7(5) . . ?
C19 N9 Mn1 112.9(5) . . ?
C34 N10 C36 121.6(9) . . ?
C34 N10 Mn2 126.2(6) . . ?
C36 N10 Mn2 111.9(7) . . ?
C38 N11 C37 121.7(7) . . ?
C38 N11 Mn2 125.3(6) . . ?
C37 N11 Mn2 112.6(6) . . ?
C52 N12 C54 120.0(6) . . ?
C52 N12 Mn3 125.5(5) . . ?
C54 N12 Mn3 113.3(4) . . ?
C56 N13 C55 120.6(6) . . ?
C56 N13 Mn3 126.1(4) . . ?
C55 N13 Mn3 113.4(4) . . ?
N1 C1 Fe1 173.7(6) . . ?
N2 C2 Fe1 178.2(6) . . ?
N3 C3 Fe1 178.2(6) . . ?
N4 C4 Fe1 176.5(7) . . ?
N5 C5 Fe1 174.2(6) . . ?
C7 C6 N6 109.0(7) . . ?
C7 C6 H6 125.5 . . ?
N6 C6 H6 125.5 . . ?
N7 C7 C6 107.1(7) . . ?
N7 C7 H7 126.5 . . ?
C6 C7 H7 126.5 . . ?
N6 C8 N7 111.2(7) . . ?
N6 C8 H8 124.4 . . ?
N7 C8 H8 124.4 . . ?
N7 C9 H9A 109.5 . . ?
N7 C9 H9B 109.5 . . ?
H9A C9 H9B 109.5 . . ?
N7 C9 H9C 109.5 . . ?
H9A C9 H9C 109.5 . . ?
H9B C9 H9C 109.5 . . ?
C11 C10 C16 123.8(6) . . ?
C11 C10 C15 118.8(8) . . ?
C16 C10 C15 117.4(8) . . ?
O1 C11 C10 123.6(6) . . ?
O1 C11 C12 116.9(6) . . ?
C10 C11 C12 119.6(7) . . ?
C13 C12 O3 125.3(8) . . ?
C13 C12 C11 120.5(8) . . ?
O3 C12 C11 114.2(6) . . ?
C12 C13 C14 120.3(9) . . ?
C12 C13 H60 119.8 . . ?
C14 C13 H60 119.8 . . ?
C15 C14 C13 121.4(8) . . ?
C15 C14 H59 119.3 . . ?
C13 C14 H59 119.3 . . ?
C14 C15 C10 119.3(9) . . ?
C14 C15 H58 120.3 . . ?
C10 C15 H58 120.3 . . ?
N8 C16 C10 125.1(7) . . ?
N8 C16 H16 117.5 . . ?
C10 C16 H16 117.5 . . ?
C19 C18 N8 110.2(6) . . ?
C19 C18 H55A 109.6 . . ?
N8 C18 H55A 109.6 . . ?
C19 C18 H55B 109.6 . . ?
N8 C18 H55B 109.6 . . ?
H55A C18 H55B 108.1 . . ?
C18 C19 N9 109.1(6) . . ?
C18 C19 H54A 109.9 . . ?
N9 C19 H54A 109.9 . . ?
C18 C19 H54B 109.9 . . ?
N9 C19 H54B 109.9 . . ?
H54A C19 H54B 108.3 . . ?
N9 C20 C21 126.2(6) . . ?
N9 C20 H20 116.9 . . ?
C21 C20 H20 116.9 . . ?
C22 C21 C26 118.8(7) . . ?
C22 C21 C20 118.8(7) . . ?
C26 C21 C20 122.1(6) . . ?
C23 C22 C21 122.2(8) . . ?
C23 C22 H51 118.9 . . ?
C21 C22 H51 118.9 . . ?
C22 C23 C24 119.4(8) . . ?
C22 C23 H50 120.3 . . ?
C24 C23 H50 120.3 . . ?
C25 C24 C23 120.5(7) . . ?
C25 C24 H49 119.8 . . ?
C23 C24 H49 119.8 . . ?
C24 C25 O4 125.2(6) . . ?
C24 C25 C26 121.0(7) . . ?
O4 C25 C26 113.9(6) . . ?
O2 C26 C21 124.3(6) . . ?
O2 C26 C25 117.5(6) . . ?
C21 C26 C25 118.2(6) . . ?
O4 C27 H48A 109.5 . . ?
O4 C27 H48B 109.5 . . ?
H48A C27 H48B 109.5 . . ?
O4 C27 H48C 109.5 . . ?
H48A C27 H48C 109.5 . . ?
H48B C27 H48C 109.5 . . ?
C33 C28 C29 120.2(9) . . ?
C33 C28 C34 117.8(9) . . ?
C29 C28 C34 122.0(8) . . ?
O5 C29 C28 124.6(7) . . ?
O5 C29 C30 116.2(8) . . ?
C28 C29 C30 119.2(9) . . ?
O7 C30 C31 128.8(9) . . ?
O7 C30 C29 114.3(8) . . ?
C31 C30 C29 116.9(10) . . ?
C32 C31 C30 123.0(10) . . ?
C32 C31 H12 118.5 . . ?
C30 C31 H12 118.5 . . ?
C31 C32 C33 122.2(11) . . ?
C31 C32 H13 118.9 . . ?
C33 C32 H13 118.9 . . ?
C32 C33 C28 118.4(11) . . ?
C32 C33 H14 120.8 . . ?
C28 C33 H14 120.8 . . ?
N10 C34 C28 125.7(8) . . ?
N10 C34 H34 117.2 . . ?
C28 C34 H34 117.2 . . ?
O7 C35 H17A 109.5 . . ?
O7 C35 H17B 109.5 . . ?
H17A C35 H17B 109.5 . . ?
O7 C35 H17C 109.5 . . ?
H17A C35 H17C 109.5 . . ?
H17B C35 H17C 109.5 . . ?
C37 C36 N10 116.7(10) . . ?
C37 C36 H18A 108.1 . . ?
N10 C36 H18A 108.1 . . ?
C37 C36 H18B 108.1 . . ?
N10 C36 H18B 108.1 . . ?
H18A C36 H18B 107.3 . . ?
C36 C37 N11 115.4(9) . . ?
C36 C37 H19A 108.4 . . ?
N11 C37 H19A 108.4 . . ?
C36 C37 H19B 108.4 . . ?
N11 C37 H19B 108.4 . . ?
H19A C37 H19B 107.5 . . ?
N11 C38 C39 126.9(7) . . ?
N11 C38 H38 116.6 . . ?
C39 C38 H38 116.6 . . ?
C40 C39 C44 120.4(9) . . ?
C40 C39 C38 118.0(8) . . ?
C44 C39 C38 121.6(8) . . ?
C41 C40 C39 120.9(9) . . ?
C41 C40 H22 119.6 . . ?
C39 C40 H22 119.6 . . ?
C40 C41 C42 121.2(10) . . ?
C40 C41 H23 119.4 . . ?
C42 C41 H23 119.4 . . ?
C43 C42 C41 119.1(10) . . ?
C43 C42 H24 120.4 . . ?
C41 C42 H24 120.4 . . ?
C42 C43 O8 125.1(9) . . ?
C42 C43 C44 120.7(8) . . ?
O8 C43 C44 114.1(8) . . ?
O6 C44 C43 117.1(7) . . ?
O6 C44 C39 125.3(7) . . ?
C43 C44 C39 117.6(8) . . ?
O8 C45 H27A 109.5 . . ?
O8 C45 H27B 109.5 . . ?
H27A C45 H27B 109.5 . . ?
O8 C45 H27C 109.5 . . ?
H27A C45 H27C 109.5 . . ?
H27B C45 H27C 109.5 . . ?
C51 C46 C47 120.7(7) . . ?
C51 C46 C52 117.4(7) . . ?
C47 C46 C52 121.8(6) . . ?
O9 C47 C48 118.3(7) . . ?
O9 C47 C46 124.7(6) . . ?
C48 C47 C46 117.0(7) . . ?
O11 C48 C49 125.5(7) . . ?
O11 C48 C47 113.2(7) . . ?
C49 C48 C47 121.4(8) . . ?
C50 C49 C48 120.2(9) . . ?
C50 C49 H42 119.9 . . ?
C48 C49 H42 119.9 . . ?
C49 C50 C51 121.6(9) . . ?
C49 C50 H41 119.2 . . ?
C51 C50 H41 119.2 . . ?
C50 C51 C46 119.0(9) . . ?
C50 C51 H40 120.5 . . ?
C46 C51 H40 120.5 . . ?
N12 C52 C46 126.5(6) . . ?
N12 C52 H52 116.8 . . ?
C46 C52 H52 116.8 . . ?
O11 C53 H45A 109.5 . . ?
O11 C53 H45B 109.5 . . ?
H45A C53 H45B 109.5 . . ?
O11 C53 H45C 109.5 . . ?
H45A C53 H45C 109.5 . . ?
H45B C53 H45C 109.5 . . ?
N12 C54 C55 108.7(5) . . ?
N12 C54 H37A 109.9 . . ?
C55 C54 H37A 109.9 . . ?
N12 C54 H37B 109.9 . . ?
C55 C54 H37B 109.9 . . ?
H37A C54 H37B 108.3 . . ?
N13 C55 C54 107.9(5) . . ?
N13 C55 H36A 110.1 . . ?
C54 C55 H36A 110.1 . . ?
N13 C55 H36B 110.1 . . ?
C54 C55 H36B 110.1 . . ?
H36A C55 H36B 108.4 . . ?
N13 C56 C57 125.8(6) . . ?
N13 C56 H56 117.1 . . ?
C57 C56 H56 117.1 . . ?
C58 C57 C62 119.6(6) . . ?
C58 C57 C56 119.3(6) . . ?
C62 C57 C56 120.8(6) . . ?
C59 C58 C57 121.6(7) . . ?
C59 C58 H32 119.2 . . ?
C57 C58 H32 119.2 . . ?
C58 C59 C60 120.4(7) . . ?
C58 C59 H31 119.8 . . ?
C60 C59 H31 119.8 . . ?
C61 C60 C59 120.1(7) . . ?
O12 C61 C60 125.5(6) . . ?
O12 C61 C62 113.5(6) . . ?
C60 C61 C62 121.0(6) . . ?
O10 C62 C57 124.9(6) . . ?
O10 C62 C61 117.7(5) . . ?
C57 C62 C61 117.4(6) . . ?
O3 C63 H63A 109.5 . . ?
O3 C63 H63B 109.5 . . ?
H63A C63 H63B 109.5 . . ?
O3 C63 H63C 109.5 . . ?
H63A C63 H63C 109.5 . . ?
H63B C63 H63C 109.5 . . ?
O12 C64 H34A 109.5 . . ?
O12 C64 H34B 109.5 . . ?
H34A C64 H34B 109.5 . . ?
O12 C64 H34C 109.5 . . ?
H34A C64 H34C 109.5 . . ?
H34B C64 H34C 109.5 . . ?

loop_
_geom_bond_atom_site_label_1
_geom_bond_atom_site_label_2
_geom_bond_distance
_geom_bond_site_symmetry_2
_geom_bond_publ_flag
Fe1 C3 1.918(7) . ?
Fe1 C2 1.921(7) . ?
Fe1 C4 1.921(8) . ?
Fe1 C1 1.925(7) . ?
Fe1 C5 1.935(7) . ?
Fe1 N6 1.980(6) . ?
Mn1 O1 1.868(4) . ?
Mn1 O2 1.869(4) . ?
Mn1 N8 1.966(6) . ?
Mn1 N9 1.975(5) . ?
Mn1 N1 2.268(6) . ?
Mn1 O13 2.357(4) . ?
Mn2 O6 1.865(5) . ?
Mn2 O5 1.873(5) . ?
Mn2 N10 1.963(8) . ?
Mn2 N11 1.981(6) . ?
Mn2 N2 2.244(6) . ?
Mn2 O14 2.300(5) . ?
Mn3 O10 1.869(4) . ?
Mn3 O9 1.885(4) . ?
Mn3 N13 1.957(5) . ?
Mn3 N12 1.981(5) . ?
Mn3 O15 2.231(4) . ?
Mn3 N3 2.264(5) . ?
Cl1 O17 1.34(8) . ?
Cl1 O17' 1.47(3) . ?
Cl1 O18 1.48(7) . ?
Cl1 O18' 1.49(3) . ?
Cl1 O19 1.49(7) . ?
Cl1 O16' 1.50(5) . ?
Cl1 O19' 1.54(3) . ?
Cl1 O16 1.61(12) . ?
O1 C11 1.336(7) . ?
O2 C26 1.320(7) . ?
O3 C12 1.367(9) . ?
O3 C63 1.435(8) . ?
O4 C25 1.370(8) . ?
O4 C27 1.420(8) . ?
O5 C29 1.311(9) . ?
O6 C44 1.328(8) . ?
O7 C30 1.328(11) . ?
O7 C35 1.416(9) . ?
O8 C43 1.376(9) . ?
O8 C45 1.421(11) . ?
O9 C47 1.300(8) . ?
O10 C62 1.300(7) . ?
O11 C48 1.370(9) . ?
O11 C53 1.439(9) . ?
O12 C61 1.354(8) . ?
O12 C64 1.422(8) . ?
O13 H13A 0.8296 . ?
O13 H13B 0.8196 . ?
O14 H14A 0.8388 . ?
O14 H14B 0.8975 . ?
O15 H15A 0.8200 . ?
O15 H15B 0.8177 . ?
O20 H20A 0.8196 . ?
O20 H20B 0.8173 . ?
O21 H21A 0.8099 . ?
O21 H21B 0.8252 . ?
O22 H22A 0.8150 . ?
O22 H22B 0.8215 . ?
N1 C1 1.156(8) . ?
N2 C2 1.144(8) . ?
N3 C3 1.139(7) . ?
N4 C4 1.131(9) . ?
N5 C5 1.159(8) . ?
N6 C8 1.316(9) . ?
N6 C6 1.367(9) . ?
N7 C8 1.320(10) . ?
N7 C7 1.338(10) . ?
N7 C9 1.489(11) . ?
N8 C16 1.294(9) . ?
N8 C18 1.479(9) . ?
N9 C20 1.280(8) . ?
N9 C19 1.480(8) . ?
N10 C34 1.297(10) . ?
N10 C36 1.484(13) . ?
N11 C38 1.276(10) . ?
N11 C37 1.471(12) . ?
N12 C52 1.266(9) . ?
N12 C54 1.490(9) . ?
N13 C56 1.269(9) . ?
N13 C55 1.470(8) . ?
C6 C7 1.338(11) . ?
C6 H6 0.9300 . ?
C7 H7 0.9300 . ?
C8 H8 0.9300 . ?
C9 H9A 0.9600 . ?
C9 H9B 0.9600 . ?
C9 H9C 0.9600 . ?
C10 C11 1.387(10) . ?
C10 C16 1.420(11) . ?
C10 C15 1.426(10) . ?
C11 C12 1.408(10) . ?
C12 C13 1.352(11) . ?
C13 C14 1.376(13) . ?
C13 H60 0.9300 . ?
C14 C15 1.361(13) . ?
C14 H59 0.9300 . ?
C15 H58 0.9300 . ?
C16 H16 0.9300 . ?
C18 C19 1.446(11) . ?
C18 H55A 0.9700 . ?
C18 H55B 0.9700 . ?
C19 H54A 0.9700 . ?
C19 H54B 0.9700 . ?
C20 C21 1.417(10) . ?
C20 H20 0.9300 . ?
C21 C22 1.386(11) . ?
C21 C26 1.402(9) . ?
C22 C23 1.371(12) . ?
C22 H51 0.9300 . ?
C23 C24 1.377(11) . ?
C23 H50 0.9300 . ?
C24 C25 1.365(10) . ?
C24 H49 0.9300 . ?
C25 C26 1.419(9) . ?
C27 H48A 0.9600 . ?
C27 H48B 0.9600 . ?
C27 H48C 0.9600 . ?
C28 C33 1.419(12) . ?
C28 C29 1.420(12) . ?
C28 C34 1.425(12) . ?
C29 C30 1.448(11) . ?
C30 C31 1.389(13) . ?
C31 C32 1.355(14) . ?
C31 H12 0.9300 . ?
C32 C33 1.371(14) . ?
C32 H13 0.9300 . ?
C33 H14 0.9300 . ?
C34 H34 0.9300 . ?
C35 H17A 0.9600 . ?
C35 H17B 0.9600 . ?
C35 H17C 0.9600 . ?
C36 C37 1.314(14) . ?
C36 H18A 0.9700 . ?
C36 H18B 0.9700 . ?
C37 H19A 0.9700 . ?
C37 H19B 0.9700 . ?
C38 C39 1.414(12) . ?
C38 H38 0.9300 . ?
C39 C40 1.381(11) . ?
C39 C44 1.399(10) . ?
C40 C41 1.311(14) . ?
C40 H22 0.9300 . ?
C41 C42 1.396(14) . ?
C41 H23 0.9300 . ?
C42 C43 1.372(12) . ?
C42 H24 0.9300 . ?
C43 C44 1.395(11) . ?
C45 H27A 0.9600 . ?
C45 H27B 0.9600 . ?
C45 H27C 0.9600 . ?
C46 C51 1.398(11) . ?
C46 C47 1.413(10) . ?
C46 C52 1.433(10) . ?
C47 C48 1.404(10) . ?
C48 C49 1.381(11) . ?
C49 C50 1.348(13) . ?
C49 H42 0.9300 . ?
C50 C51 1.378(13) . ?
C50 H41 0.9300 . ?
C51 H40 0.9300 . ?
C52 H52 0.9300 . ?
C53 H45A 0.9600 . ?
C53 H45B 0.9600 . ?
C53 H45C 0.9600 . ?
C54 C55 1.506(10) . ?
C54 H37A 0.9700 . ?
C54 H37B 0.9700 . ?
C55 H36A 0.9700 . ?
C55 H36B 0.9700 . ?
C56 C57 1.440(10) . ?
C56 H56 0.9300 . ?
C57 C58 1.388(10) . ?
C57 C62 1.417(9) . ?
C58 C59 1.360(11) . ?
C58 H32 0.9300 . ?
C59 C60 1.387(11) . ?
C59 H31 0.9300 . ?
C60 C61 1.367(10) . ?
C61 C62 1.431(9) . ?
C63 H63A 0.9600 . ?
C63 H63B 0.9600 . ?
C63 H63C 0.9600 . ?
C64 H34A 0.9600 . ?
C64 H34B 0.9600 . ?
C64 H34C 0.9600 . ?
